data_7157276
loop_
_publ_author_name
'Han, Ruiping'
'Ding, Yue'
'Jin, Xueke'
'Li, Er-Qing'

_publ_section_title
;
 Silver/palladium relay catalyzed 1,3-dipole annulation/allylation
 reactions to access fully substituted allyl imidazolidines.
;
_journal_issue 4
_journal_name_full 'Organic &amp; biomolecular chemistry'
_journal_page_first 646
_journal_page_last 649
_journal_paper_doi 10.1039/c9ob02633a
_journal_volume 18
_journal_year 2020
_chemical_formula_moiety 'C32 H33 F N2 O6'
_chemical_formula_sum 'C32 H33 F N2 O6'
_chemical_formula_weight 560.60
_space_group_crystal_system monoclinic
_space_group_IT_number 14
_space_group_name_Hall '-P 2ybc'
_space_group_name_H-M_alt 'P 1 21/c 1'
_atom_sites_solution_hydrogens geom
_atom_sites_solution_primary direct
_audit_block_doi 10.5517/ccdc.csd.cc23tj0h
_audit_creation_date 2019-09-26
_audit_creation_method
;
Olex2 1.2
(compiled 2018.05.29 svn.r3508 for OlexSys, GUI svn.r5506)
;
_audit_update_record
;
2019-10-23 deposited with the CCDC.	2019-12-30 downloaded from the CCDC.
;
_cell_angle_alpha 90
_cell_angle_beta 101.4004(14)
_cell_angle_gamma 90
_cell_formula_units_Z 4
_cell_length_a 10.31491(15)
_cell_length_b 22.9483(3)
_cell_length_c 13.02398(18)
_cell_measurement_reflns_used 5371
_cell_measurement_temperature 293(2)
_cell_measurement_theta_max 70.2250
_cell_measurement_theta_min 3.9500
_cell_volume 3022.08(7)
_computing_cell_refinement 'CrysAlisPro 1.171.40.53 (Rigaku OD, 2019)'
_computing_data_collection 'CrysAlisPro 1.171.40.53 (Rigaku OD, 2019)'
_computing_data_reduction 'CrysAlisPro 1.171.40.53 (Rigaku OD, 2019)'
_computing_molecular_graphics 'Olex2 (Dolomanov et al., 2009)'
_computing_publication_material 'Olex2 (Dolomanov et al., 2009)'
_computing_structure_refinement 'ShelXL (Sheldrick, 2015)'
_computing_structure_solution 'ShelXS (Sheldrick, 2008)'
_diffrn_ambient_temperature 293(2)
_diffrn_detector 'CCD plate'
_diffrn_detector_area_resol_mean 16.2312
_diffrn_detector_type Eos
_diffrn_measured_fraction_theta_full 1.000
_diffrn_measured_fraction_theta_max 1.000
_diffrn_measurement_details
;
List of Runs (angles in degrees, time in seconds):

  # Type    Start    End  Width  t~exp~   \w     \q     \k     \f   Frames
#--------------------------------------------------------------------------
  1  \w    -49.00 -23.00   0.50    1.25    --  -33.50  81.00 -92.00   52
  2  \w   -102.00 -62.00   0.50    1.25    --  -33.50 -57.00 150.00   80
  3  \w    -50.00 -20.00   0.50    1.25    --  -33.50  57.00  30.00   60
  4  \w    -83.00 -36.00   0.50    1.25    --  -33.50 -57.00  60.00   94
  5  \w    -57.00 -15.00   0.50    1.25    --  -33.50 -57.00 150.00   84
  6  \w     -8.00  36.00   0.50    1.25    --  -33.50  81.00 -92.00   88
  7  \w    -11.00  31.00   0.50    1.25    --  -33.50  57.00  30.00   84
  8  \w    -32.00  65.00   0.50    1.25    --   36.47 -77.00-120.00  194
  9  \w     57.00  83.00   0.50    1.25    --   36.47 178.00 -90.00   52
 10  \w     38.00  64.00   0.50    1.25    --   36.47 -99.00 120.00   52
 11  \w     19.00  97.00   0.50    1.25    --   36.47  57.00 120.00  156
 12  \w     27.00  53.00   0.50    1.25    --   36.47  19.00 -90.00   52
 13  \w     14.00  75.00   0.50    1.25    --   36.47  37.00  60.00  122
 14  \w     75.00 109.00   0.50    1.25    --   36.47 178.00-180.00   68
 15  \w     57.00  82.00   0.50    1.25    --   36.47 178.00-120.00   50
 16  \w     12.00  38.00   0.50    1.25    --   36.47  19.00  60.00   52
 17  \w     58.00 107.00   0.50    1.25    --   36.47 178.00  90.00   98
 18  \w     61.00 107.00   0.50    1.25    --   36.47  19.00  60.00   92
 19  \w     -2.00  23.00   0.50    1.25    --   36.47 -99.00 120.00   50
 20  \w     67.00  93.00   0.50    1.25    --   36.47  19.00 -90.00   52
 21  \w     58.00  86.00   0.50    1.25    --   36.47 178.00 -60.00   56
 22  \w    101.00 178.00   0.50   12.50    --  108.00  81.00 -92.00  154
 23  \w    135.00 170.00   0.50   12.50    --  108.00  61.00 -60.00   70
 24  \w     61.00 109.00   0.50   12.50    --  108.00 -94.00-120.00   96
 25  \w     88.00 121.00   0.50   12.50    --  108.00  61.00 -60.00   66
 26  \w     59.00  95.00   0.50   12.50    --  108.00 -94.00-150.00   72
 27  \w     64.00 104.00   0.50   12.50    --  108.00  15.00  30.00   80
 28  \w     81.00 106.00   0.50   12.50    --  108.00 -61.00-120.00   50
 29  \w    105.00 151.00   0.50   12.50    --  108.00 111.00-180.00   92
 30  \w     44.00  72.00   0.50   12.50    --  108.00   0.00-180.00   56
 31  \w     82.00 131.00   0.50   12.50    --  108.00  30.00  60.00   98
 32  \w     53.00 112.00   0.50   12.50    --  108.00-111.00 150.00  118
 33  \w    105.00 175.00   0.50   12.50    --  108.00  61.00-150.00  140
 34  \w    113.00 176.00   0.50   12.50    --  108.00  77.00 -30.00  126
 35  \w    136.00 173.00   0.50   12.50    --  108.00 111.00 -60.00   74
 36  \w     80.00 107.00   0.50   12.50    --  108.00  77.00 -30.00   54
 37  \w    121.00 178.00   0.50   12.50    --  108.00  30.00  30.00  114
 38  \w     90.00 116.00   0.50   12.50    --  108.00  30.00  30.00   52
 39  \w     38.00 117.00   0.50   12.50    --  108.00 -45.00-150.00  158
 40  \w     38.00 111.00   0.50   12.50    --  108.00-111.00  60.00  146
 41  \w    102.00 164.00   0.50   12.50    --  108.00   0.00-180.00  124
 42  \w    141.00 176.00   0.50   12.50    --  108.00  77.00   0.00   70
 43  \w     79.00 105.00   0.50   12.50    --  108.00  77.00   0.00   52
;
_diffrn_measurement_device 'four-circle diffractometer'
_diffrn_measurement_device_type 'Xcalibur, Eos, Gemini'
_diffrn_measurement_method '\w scans'
_diffrn_orient_matrix_type 'CrysAlisPro convention (1999,Acta A55,543-557)'
_diffrn_orient_matrix_UB_11 0.0626079000
_diffrn_orient_matrix_UB_12 -0.0520234000
_diffrn_orient_matrix_UB_13 0.0665917000
_diffrn_orient_matrix_UB_21 -0.1386835000
_diffrn_orient_matrix_UB_22 -0.0252328000
_diffrn_orient_matrix_UB_23 -0.0013501000
_diffrn_orient_matrix_UB_31 0.0072147000
_diffrn_orient_matrix_UB_32 -0.0340945000
_diffrn_orient_matrix_UB_33 -0.1006571000
_diffrn_radiation_monochromator graphite
_diffrn_radiation_probe x-ray
_diffrn_radiation_type CuK\a
_diffrn_radiation_wavelength 1.54184
_diffrn_reflns_av_R_equivalents 0.0344
_diffrn_reflns_av_unetI/netI 0.0258
_diffrn_reflns_Laue_measured_fraction_full 1.000
_diffrn_reflns_Laue_measured_fraction_max 1.000
_diffrn_reflns_limit_h_max 12
_diffrn_reflns_limit_h_min -12
_diffrn_reflns_limit_k_max 27
_diffrn_reflns_limit_k_min -27
_diffrn_reflns_limit_l_max 13
_diffrn_reflns_limit_l_min -15
_diffrn_reflns_number 23672
_diffrn_reflns_point_group_measured_fraction_full 1.000
_diffrn_reflns_point_group_measured_fraction_max 1.000
_diffrn_reflns_theta_full 67.075
_diffrn_reflns_theta_max 67.075
_diffrn_reflns_theta_min 3.852
_diffrn_source 'fine-focus sealed X-ray tube'
_diffrn_source_type 'Enhance (Cu) X-ray Source'
_exptl_absorpt_coefficient_mu 0.737
_exptl_absorpt_correction_T_max 1.00000
_exptl_absorpt_correction_T_min 0.80770
_exptl_absorpt_correction_type multi-scan
_exptl_absorpt_process_details
;
CrysAlisPro 1.171.40.53 (Rigaku Oxford Diffraction, 2019)
Empirical absorption correction using spherical harmonics,
 implemented in SCALE3 ABSPACK scaling algorithm.
;
_exptl_crystal_colour colourless
_exptl_crystal_colour_primary colourless
_exptl_crystal_density_diffrn 1.232
_exptl_crystal_description prism
_exptl_crystal_F_000 1184
_exptl_crystal_size_max 0.16
_exptl_crystal_size_mid 0.14
_exptl_crystal_size_min 0.12
_refine_diff_density_max 0.272
_refine_diff_density_min -0.197
_refine_diff_density_rms 0.032
_refine_ls_extinction_method none
_refine_ls_goodness_of_fit_ref 1.045
_refine_ls_hydrogen_treatment constr
_refine_ls_matrix_type full
_refine_ls_number_parameters 349
_refine_ls_number_reflns 5396
_refine_ls_number_restraints 24
_refine_ls_restrained_S_all 1.066
_refine_ls_R_factor_all 0.0676
_refine_ls_R_factor_gt 0.0503
_refine_ls_shift/su_max 0.001
_refine_ls_shift/su_mean 0.000
_refine_ls_structure_factor_coef Fsqd
_refine_ls_weighting_details 'w=1/[\s^2^(Fo^2^)+(0.0773P)^2^+0.4204P] where P=(Fo^2^+2Fc^2^)/3'
_refine_ls_weighting_scheme calc
_refine_ls_wR_factor_gt 0.1388
_refine_ls_wR_factor_ref 0.1541
_reflns_Friedel_coverage 0.000
_reflns_number_gt 4065
_reflns_number_total 5396
_reflns_threshold_expression 'I > 2\s(I)'
_cod_data_source_file c9ob02633a2.cif
_cod_data_source_block 201909243
_cod_depositor_comments 'Adding full bibliography for 7157276.cif.'
_cod_database_code 7157276
_shelx_shelxl_version_number 2014/7
_chemical_oxdiff_formula C20H20O4N1F1
_shelx_space_group_comment
;
The symmetry employed for this shelxl refinement is uniquely defined
by the following loop, which should always be used as a source of
symmetry information in preference to the above space-group names.
They are only intended as comments.
;
_shelx_estimated_absorpt_t_max 0.917
_shelx_estimated_absorpt_t_min 0.891
_reflns_odcompleteness_completeness 99.96
_reflns_odcompleteness_iscentric 1
_reflns_odcompleteness_theta 66.97
_olex2_refinement_description
;
1. Fixed Uiso
 At 1.2 times of:
  All C(H) groups, All C(H,H) groups
 At 1.5 times of:
  All C(H,H,H) groups
2. Uiso/Uaniso restraints and constraints
Uanis(C18) \\sim Ueq, Uanis(C19) \\sim Ueq, Uanis(C20) \\sim Ueq, Uanis(C17)
\\sim Ueq: with sigma of 0.01 and sigma for terminal atoms of 0.02
3.a Ternary CH refined with riding coordinates:
 C13(H13), C14(H14), C15(H15)
3.b Secondary CH2 refined with riding coordinates:
 C9(H9A,H9B), C11(H11A,H11B), C22(H22A,H22B)
3.c Aromatic/amide H refined with riding coordinates:
 C1(H1), C2(H2), C4(H4), C5(H5), C7(H7), C21(H21), C20(H20), C19(H19),
 C18(H18), C17(H17), C26(H26), C27(H27), C28(H28), C29(H29), C30(H30)
3.d Fitted hexagon refined as free rotating group:
 C16(C21,C20,C19,C18,C17), C25(C26,C27,C28,C29,C30)
3.e Idealised Me refined as rotating group:
 C12(H12A,H12B,H12C), C24(H24A,H24B,H24C), C32(H32A,H32B,H32C)
;
_olex2_submission_special_instructions 'No special instructions were received'
_oxdiff_exptl_absorpt_empirical_details
;
Empirical correction (ABSPACK) includes:
- Absorption correction using spherical harmonics
- Frame scaling
;
_oxdiff_exptl_absorpt_empirical_full_max 1.184
_oxdiff_exptl_absorpt_empirical_full_min 0.900

loop_
_space_group_symop_operation_xyz
'x, y, z'
'-x, y+1/2, -z+1/2'
'-x, -y, -z'
'x, -y-1/2, z-1/2'

loop_
_atom_site_label
_atom_site_type_symbol
_atom_site_fract_x
_atom_site_fract_y
_atom_site_fract_z
_atom_site_U_iso_or_equiv
_atom_site_adp_type
_atom_site_occupancy
_atom_site_site_symmetry_order
_atom_site_calc_flag
_atom_site_refinement_flags_posn
_atom_site_refinement_flags_adp
C1 C 0.8077(2) 0.47559(10) 0.86348(18) 0.0686(5) Uani 1 1 d . .
H1 H 0.7276 0.4949 0.8422 0.082 Uiso 1 1 calc R .
C2 C 0.8124(3) 0.42423(12) 0.9196(2) 0.0826(7) Uani 1 1 d . .
H2 H 0.7362 0.4087 0.9367 0.099 Uiso 1 1 calc R .
C3 C 0.9320(3) 0.39673(11) 0.9496(2) 0.0861(7) Uani 1 1 d . .
C4 C 1.0470(3) 0.41829(11) 0.9294(2) 0.0805(7) Uani 1 1 d . .
H4 H 1.1267 0.3990 0.9522 0.097 Uiso 1 1 calc R .
C5 C 1.0417(2) 0.46953(10) 0.87404(17) 0.0674(5) Uani 1 1 d . .
H5 H 1.1194 0.4852 0.8599 0.081 Uiso 1 1 calc R .
C6 C 0.9227(2) 0.49845(9) 0.83874(15) 0.0589(5) Uani 1 1 d . .
C7 C 0.92519(19) 0.55233(9) 0.77887(16) 0.0585(5) Uani 1 1 d . .
H7 H 1.0021 0.5743 0.7970 0.070 Uiso 1 1 calc R .
C8 C 0.83315(18) 0.57463(9) 0.70202(15) 0.0558(4) Uani 1 1 d . .
C9 C 0.70072(19) 0.54745(9) 0.65906(15) 0.0565(4) Uani 1 1 d . .
H9A H 0.6745 0.5572 0.5854 0.068 Uiso 1 1 calc R .
H9B H 0.7087 0.5054 0.6647 0.068 Uiso 1 1 calc R .
C10 C 0.86303(19) 0.62897(10) 0.64823(18) 0.0638(5) Uani 1 1 d . .
C11 C 1.0002(3) 0.71295(12) 0.6582(3) 0.0921(8) Uani 1 1 d . .
H11A H 0.9697 0.7132 0.5828 0.111 Uiso 1 1 calc R .
H11B H 1.0953 0.7185 0.6729 0.111 Uiso 1 1 calc R .
C12 C 0.9364(4) 0.76107(14) 0.7056(4) 0.1263(13) Uani 1 1 d . .
H12A H 0.9626 0.7977 0.6805 0.189 Uiso 1 1 calc GR .
H12B H 0.9632 0.7595 0.7804 0.189 Uiso 1 1 calc GR .
H12C H 0.8420 0.7571 0.6865 0.189 Uiso 1 1 calc GR .
C13 C 0.46770(18) 0.54082(8) 0.67451(14) 0.0519(4) Uani 1 1 d . .
H13 H 0.4538 0.5356 0.5984 0.062 Uiso 1 1 calc R .
C14 C 0.43092(17) 0.64174(8) 0.68624(14) 0.0510(4) Uani 1 1 d . .
H14 H 0.4103 0.6516 0.6116 0.061 Uiso 1 1 calc R .
C15 C 0.58221(17) 0.63017(8) 0.71960(15) 0.0511(4) Uani 1 1 d . .
H15 H 0.6284 0.6488 0.6694 0.061 Uiso 1 1 calc R .
C16 C 0.44829(16) 0.48370(5) 0.72757(11) 0.0578(5) Uani 1 1 d . .
C21 C 0.44742(19) 0.48369(6) 0.83416(11) 0.0772(6) Uani 1 1 d G .
H21 H 0.4631 0.5181 0.8724 0.093 Uiso 1 1 calc R .
C20 C 0.4231(2) 0.43230(8) 0.88358(13) 0.1006(9) Uani 1 1 d G U
H20 H 0.4225 0.4323 0.9549 0.121 Uiso 1 1 calc R .
C19 C 0.3996(2) 0.38092(6) 0.82640(19) 0.1185(13) Uani 1 1 d G U
H19 H 0.3833 0.3465 0.8595 0.142 Uiso 1 1 calc R .
C18 C 0.4004(2) 0.38093(5) 0.71982(18) 0.1291(14) Uani 1 1 d G U
H18 H 0.3847 0.3466 0.6816 0.155 Uiso 1 1 calc R .
C17 C 0.4248(2) 0.43232(7) 0.67040(12) 0.0962(9) Uani 1 1 d G U
H17 H 0.4254 0.4323 0.5991 0.115 Uiso 1 1 calc R .
C22 C 0.23823(18) 0.57549(9) 0.65965(15) 0.0555(4) Uani 1 1 d . .
H22A H 0.1892 0.6038 0.6920 0.067 Uiso 1 1 calc R .
H22B H 0.2145 0.5372 0.6815 0.067 Uiso 1 1 calc R .
C23 C 0.19202(19) 0.57979(9) 0.54174(17) 0.0585(5) Uani 1 1 d . .
C24 C 0.0010(3) 0.57826(17) 0.4077(2) 0.1096(11) Uani 1 1 d . .
H24A H 0.0208 0.5434 0.3730 0.164 Uiso 1 1 calc GR .
H24B H 0.0351 0.6114 0.3767 0.164 Uiso 1 1 calc GR .
H24C H -0.0930 0.5820 0.4004 0.164 Uiso 1 1 calc GR .
C25 C 0.37751(15) 0.68898(5) 0.74690(12) 0.0607(5) Uani 1 1 d . .
C26 C 0.37094(18) 0.74573(6) 0.70893(14) 0.0870(8) Uani 1 1 d G .
H26 H 0.3955 0.7538 0.6454 0.104 Uiso 1 1 calc R .
C27 C 0.3276(2) 0.79043(5) 0.7658(2) 0.1273(15) Uani 1 1 d G .
H27 H 0.3232 0.8284 0.7404 0.153 Uiso 1 1 calc R .
C28 C 0.2909(2) 0.77839(8) 0.8607(2) 0.1370(17) Uani 1 1 d G .
H28 H 0.2619 0.8083 0.8988 0.164 Uiso 1 1 calc R .
C29 C 0.2975(2) 0.72163(10) 0.89869(14) 0.1143(12) Uani 1 1 d G .
H29 H 0.2729 0.7136 0.9622 0.137 Uiso 1 1 calc R .
C30 C 0.34078(18) 0.67693(7) 0.84179(12) 0.0795(7) Uani 1 1 d G .
H30 H 0.3452 0.6390 0.8672 0.095 Uiso 1 1 calc R .
C31 C 0.6393(2) 0.65236(9) 0.82918(17) 0.0607(5) Uani 1 1 d . .
C32 C 0.7241(4) 0.73521(14) 0.9252(3) 0.1268(15) Uani 1 1 d . .
H32A H 0.7521 0.7743 0.9145 0.190 Uiso 1 1 calc GR .
H32B H 0.7972 0.7135 0.9641 0.190 Uiso 1 1 calc GR .
H32C H 0.6537 0.7362 0.9635 0.190 Uiso 1 1 calc GR .
F1 F 0.9361(2) 0.34598(8) 1.00502(18) 0.1300(7) Uani 1 1 d . .
N1 N 0.59741(14) 0.56716(7) 0.71449(12) 0.0502(3) Uani 1 1 d . .
N2 N 0.37729(14) 0.58439(6) 0.70081(12) 0.0500(3) Uani 1 1 d . .
O1 O 0.79790(16) 0.64591(8) 0.56620(13) 0.0832(5) Uani 1 1 d . .
O2 O 0.96862(15) 0.65736(7) 0.70013(14) 0.0764(5) Uani 1 1 d . .
O3 O 0.26092(17) 0.58642(9) 0.47849(13) 0.0821(5) Uani 1 1 d . .
O4 O 0.06154(16) 0.57510(9) 0.51732(14) 0.0889(5) Uani 1 1 d . .
O5 O 0.6496(2) 0.62508(8) 0.90801(12) 0.0842(5) Uani 1 1 d . .
O6 O 0.67810(18) 0.70750(7) 0.82479(14) 0.0824(5) Uani 1 1 d . .

loop_
_atom_site_aniso_label
_atom_site_aniso_U_11
_atom_site_aniso_U_22
_atom_site_aniso_U_33
_atom_site_aniso_U_23
_atom_site_aniso_U_13
_atom_site_aniso_U_12
C1 0.0605(12) 0.0738(13) 0.0688(12) 0.0091(10) 0.0060(10) 0.0021(10)
C2 0.0798(16) 0.0821(16) 0.0842(16) 0.0130(13) 0.0116(13) -0.0116(12)
C3 0.101(2) 0.0677(14) 0.0826(16) 0.0178(12) 0.0019(14) 0.0036(13)
C4 0.0770(16) 0.0792(15) 0.0785(15) 0.0097(12) -0.0010(12) 0.0177(12)
C5 0.0601(12) 0.0758(13) 0.0628(11) 0.0054(10) 0.0039(9) 0.0088(10)
C6 0.0551(11) 0.0641(11) 0.0547(10) 0.0011(9) 0.0037(8) 0.0047(9)
C7 0.0457(10) 0.0668(11) 0.0629(11) 0.0032(9) 0.0104(8) 0.0033(8)
C8 0.0450(9) 0.0657(11) 0.0578(10) 0.0046(9) 0.0127(8) 0.0073(8)
C9 0.0493(10) 0.0669(11) 0.0528(10) 0.0006(8) 0.0094(8) 0.0045(8)
C10 0.0418(10) 0.0783(13) 0.0721(13) 0.0154(10) 0.0133(9) 0.0103(9)
C11 0.0626(14) 0.0845(17) 0.127(2) 0.0344(16) 0.0127(14) -0.0056(12)
C12 0.123(3) 0.080(2) 0.177(4) 0.022(2) 0.032(3) 0.0002(18)
C13 0.0463(9) 0.0569(10) 0.0506(9) -0.0043(8) 0.0053(7) -0.0003(7)
C14 0.0449(9) 0.0542(10) 0.0509(9) 0.0045(8) 0.0025(7) -0.0012(7)
C15 0.0441(9) 0.0528(10) 0.0553(10) 0.0036(8) 0.0072(7) -0.0018(7)
C16 0.0465(10) 0.0500(10) 0.0737(12) -0.0027(9) 0.0040(8) -0.0021(7)
C21 0.0852(16) 0.0660(13) 0.0815(15) 0.0096(11) 0.0195(12) -0.0076(11)
C20 0.0922(19) 0.0923(19) 0.120(2) 0.0383(17) 0.0283(17) -0.0059(15)
C19 0.093(2) 0.0740(18) 0.180(4) 0.038(2) 0.006(2) -0.0129(15)
C18 0.140(3) 0.0515(15) 0.176(4) -0.0097(18) -0.017(3) -0.0139(16)
C17 0.108(2) 0.0606(14) 0.107(2) -0.0174(13) -0.0116(17) 0.0019(13)
C22 0.0427(9) 0.0609(11) 0.0618(11) -0.0001(8) 0.0078(8) -0.0037(8)
C23 0.0475(10) 0.0598(11) 0.0647(11) -0.0036(9) 0.0021(9) -0.0038(8)
C24 0.0740(18) 0.154(3) 0.0849(18) -0.0174(19) -0.0238(14) -0.0022(18)
C25 0.0438(9) 0.0532(10) 0.0813(13) -0.0045(9) 0.0029(9) 0.0000(8)
C26 0.0648(14) 0.0557(12) 0.134(2) 0.0030(13) 0.0036(14) 0.0005(10)
C27 0.088(2) 0.0576(15) 0.225(5) -0.022(2) 0.002(3) 0.0085(14)
C28 0.091(2) 0.100(3) 0.217(5) -0.084(3) 0.023(3) 0.0033(18)
C29 0.099(2) 0.123(3) 0.128(3) -0.060(2) 0.040(2) -0.0125(19)
C30 0.0779(15) 0.0768(15) 0.0864(16) -0.0211(12) 0.0223(13) -0.0041(12)
C31 0.0505(10) 0.0578(11) 0.0678(12) -0.0029(9) -0.0031(9) 0.0034(8)
C32 0.153(3) 0.0788(18) 0.116(2) -0.0281(17) -0.052(2) -0.0057(19)
F1 0.1385(17) 0.0934(12) 0.1518(17) 0.0570(12) 0.0133(14) 0.0042(11)
N1 0.0421(7) 0.0534(8) 0.0541(8) -0.0007(6) 0.0068(6) 0.0003(6)
N2 0.0423(8) 0.0512(8) 0.0550(8) -0.0009(6) 0.0059(6) -0.0010(6)
O1 0.0579(9) 0.1090(13) 0.0800(10) 0.0372(10) 0.0075(8) 0.0013(8)
O2 0.0552(8) 0.0721(9) 0.0973(11) 0.0226(8) 0.0039(8) -0.0006(7)
O3 0.0677(10) 0.1131(14) 0.0622(9) 0.0078(9) 0.0052(8) -0.0110(9)
O4 0.0499(8) 0.1311(15) 0.0784(10) -0.0162(10) -0.0053(7) -0.0055(9)
O5 0.1068(14) 0.0788(10) 0.0578(9) -0.0003(8) -0.0063(8) 0.0016(9)
O6 0.0806(11) 0.0588(9) 0.0933(11) -0.0067(8) -0.0183(9) -0.0084(7)

loop_
_atom_type_symbol
_atom_type_description
_atom_type_scat_dispersion_real
_atom_type_scat_dispersion_imag
_atom_type_scat_source
C C 0.0181 0.0091 'International Tables Vol C Tables 4.2.6.8 and 6.1.1.4'
H H 0.0000 0.0000 'International Tables Vol C Tables 4.2.6.8 and 6.1.1.4'
F F 0.0727 0.0534 'International Tables Vol C Tables 4.2.6.8 and 6.1.1.4'
N N 0.0311 0.0180 'International Tables Vol C Tables 4.2.6.8 and 6.1.1.4'
O O 0.0492 0.0322 'International Tables Vol C Tables 4.2.6.8 and 6.1.1.4'

loop_
_geom_angle_atom_site_label_1
_geom_angle_atom_site_label_2
_geom_angle_atom_site_label_3
_geom_angle
C2 C1 H1 120.0
C2 C1 C6 120.1(2)
C6 C1 H1 120.0
C1 C2 H2 120.7
C3 C2 C1 118.6(3)
C3 C2 H2 120.7
C4 C3 C2 123.2(2)
C4 C3 F1 118.5(3)
F1 C3 C2 118.3(3)
C3 C4 H4 121.1
C3 C4 C5 117.9(2)
C5 C4 H4 121.1
C4 C5 H5 119.2
C4 C5 C6 121.5(2)
C6 C5 H5 119.2
C1 C6 C7 123.15(19)
C5 C6 C1 118.7(2)
C5 C6 C7 118.1(2)
C6 C7 H7 115.2
C8 C7 C6 129.5(2)
C8 C7 H7 115.2
C7 C8 C9 125.26(19)
C7 C8 C10 119.28(19)
C10 C8 C9 115.36(17)
C8 C9 H9A 109.1
C8 C9 H9B 109.1
H9A C9 H9B 107.8
N1 C9 C8 112.46(16)
N1 C9 H9A 109.1
N1 C9 H9B 109.1
O1 C10 C8 123.6(2)
O1 C10 O2 123.2(2)
O2 C10 C8 113.21(17)
H11A C11 H11B 108.1
C12 C11 H11A 109.6
C12 C11 H11B 109.6
O2 C11 H11A 109.6
O2 C11 H11B 109.6
O2 C11 C12 110.4(3)
C11 C12 H12A 109.5
C11 C12 H12B 109.5
C11 C12 H12C 109.5
H12A C12 H12B 109.5
H12A C12 H12C 109.5
H12B C12 H12C 109.5
C16 C13 H13 110.5
N1 C13 H13 110.5
N1 C13 C16 112.87(14)
N2 C13 H13 110.5
N2 C13 C16 109.82(15)
N2 C13 N1 102.45(14)
C15 C14 H14 108.9
C25 C14 H14 108.9
C25 C14 C15 115.21(14)
N2 C14 H14 108.9
N2 C14 C15 101.26(14)
N2 C14 C25 113.22(15)
C14 C15 H15 109.4
C31 C15 C14 112.69(16)
C31 C15 H15 109.4
N1 C15 C14 105.50(14)
N1 C15 H15 109.4
N1 C15 C31 110.49(15)
C21 C16 C13 118.93(11)
C21 C16 C17 120.0
C17 C16 C13 120.99(11)
C16 C21 H21 120.0
C20 C21 C16 120.0
C20 C21 H21 120.0
C21 C20 H20 120.0
C21 C20 C19 120.0
C19 C20 H20 120.0
C20 C19 H19 120.0
C20 C19 C18 120.0
C18 C19 H19 120.0
C19 C18 H18 120.0
C19 C18 C17 120.0
C17 C18 H18 120.0
C16 C17 H17 120.0
C18 C17 C16 120.0
C18 C17 H17 120.0
H22A C22 H22B 107.2
C23 C22 H22A 108.0
C23 C22 H22B 108.0
N2 C22 H22A 108.0
N2 C22 H22B 108.0
N2 C22 C23 117.18(16)
O3 C23 C22 126.35(18)
O3 C23 O4 123.9(2)
O4 C23 C22 109.78(18)
H24A C24 H24B 109.5
H24A C24 H24C 109.5
H24B C24 H24C 109.5
O4 C24 H24A 109.5
O4 C24 H24B 109.5
O4 C24 H24C 109.5
C26 C25 C14 118.96(12)
C26 C25 C30 120.0
C30 C25 C14 120.98(12)
C25 C26 H26 120.0
C25 C26 C27 120.0
C27 C26 H26 120.0
C26 C27 H27 120.0
C26 C27 C28 120.0
C28 C27 H27 120.0
C27 C28 H28 120.0
C29 C28 C27 120.0
C29 C28 H28 120.0
C28 C29 H29 120.0
C30 C29 C28 120.0
C30 C29 H29 120.0
C25 C30 H30 120.0
C29 C30 C25 120.0
C29 C30 H30 120.0
O5 C31 C15 125.9(2)
O5 C31 O6 124.1(2)
O6 C31 C15 110.00(18)
H32A C32 H32B 109.5
H32A C32 H32C 109.5
H32B C32 H32C 109.5
O6 C32 H32A 109.5
O6 C32 H32B 109.5
O6 C32 H32C 109.5
C13 N1 C9 113.41(15)
C15 N1 C9 114.98(15)
C15 N1 C13 109.04(14)
C13 N2 C14 108.26(14)
C22 N2 C13 116.87(15)
C22 N2 C14 117.08(15)
C10 O2 C11 117.44(19)
C23 O4 C24 117.0(2)
C31 O6 C32 115.2(2)

loop_
_geom_bond_atom_site_label_1
_geom_bond_atom_site_label_2
_geom_bond_distance
C1 H1 0.9300
C1 C2 1.383(3)
C1 C6 1.392(3)
C2 H2 0.9300
C2 C3 1.372(4)
C3 C4 1.358(4)
C3 F1 1.366(3)
C4 H4 0.9300
C4 C5 1.374(3)
C5 H5 0.9300
C5 C6 1.391(3)
C6 C7 1.465(3)
C7 H7 0.9300
C7 C8 1.338(3)
C8 C9 1.505(3)
C8 C10 1.492(3)
C9 H9A 0.9700
C9 H9B 0.9700
C9 N1 1.472(2)
C10 O1 1.208(3)
C10 O2 1.333(3)
C11 H11A 0.9700
C11 H11B 0.9700
C11 C12 1.481(5)
C11 O2 1.450(3)
C12 H12A 0.9600
C12 H12B 0.9600
C12 H12C 0.9600
C13 H13 0.9800
C13 C16 1.513(2)
C13 N1 1.467(2)
C13 N2 1.454(2)
C14 H14 0.9800
C14 C15 1.558(2)
C14 C25 1.508(2)
C14 N2 1.455(2)
C15 H15 0.9800
C15 C31 1.520(3)
C15 N1 1.457(2)
C16 C21 1.3900
C16 C17 1.3900
C21 H21 0.9300
C21 C20 1.3900
C20 H20 0.9300
C20 C19 1.3900
C19 H19 0.9300
C19 C18 1.3900
C18 H18 0.9300
C18 C17 1.3900
C17 H17 0.9300
C22 H22A 0.9700
C22 H22B 0.9700
C22 C23 1.519(3)
C22 N2 1.443(2)
C23 O3 1.199(3)
C23 O4 1.325(3)
C24 H24A 0.9600
C24 H24B 0.9600
C24 H24C 0.9600
C24 O4 1.443(3)
C25 C26 1.3900
C25 C30 1.3900
C26 H26 0.9300
C26 C27 1.3900
C27 H27 0.9300
C27 C28 1.3900
C28 H28 0.9300
C28 C29 1.3900
C29 H29 0.9300
C29 C30 1.3900
C30 H30 0.9300
C31 O5 1.189(3)
C31 O6 1.332(3)
C32 H32A 0.9600
C32 H32B 0.9600
C32 H32C 0.9600
C32 O6 1.447(3)

loop_
_geom_torsion_atom_site_label_1
_geom_torsion_atom_site_label_2
_geom_torsion_atom_site_label_3
_geom_torsion_atom_site_label_4
_geom_torsion
C1 C2 C3 C4 1.8(5)
C1 C2 C3 F1 -179.9(3)
C1 C6 C7 C8 -32.9(3)
C2 C1 C6 C5 -1.8(3)
C2 C1 C6 C7 179.5(2)
C2 C3 C4 C5 -1.4(4)
C3 C4 C5 C6 -0.6(4)
C4 C5 C6 C1 2.2(3)
C4 C5 C6 C7 -179.0(2)
C5 C6 C7 C8 148.4(2)
C6 C1 C2 C3 -0.2(4)
C6 C7 C8 C9 0.1(4)
C6 C7 C8 C10 -176.1(2)
C7 C8 C9 N1 90.4(2)
C7 C8 C10 O1 165.2(2)
C7 C8 C10 O2 -15.3(3)
C8 C9 N1 C13 -179.50(15)
C8 C9 N1 C15 54.1(2)
C8 C10 O2 C11 -175.6(2)
C9 C8 C10 O1 -11.4(3)
C9 C8 C10 O2 168.14(17)
C10 C8 C9 N1 -93.2(2)
C12 C11 O2 C10 92.0(3)
C13 C16 C21 C20 176.73(15)
C13 C16 C17 C18 -176.66(15)
C14 C15 C31 O5 91.4(3)
C14 C15 C31 O6 -89.1(2)
C14 C15 N1 C9 132.08(16)
C14 C15 N1 C13 3.43(19)
C14 C25 C26 C27 -177.13(15)
C14 C25 C30 C29 177.07(15)
C15 C14 C25 C26 92.06(17)
C15 C14 C25 C30 -85.04(17)
C15 C14 N2 C13 -34.59(18)
C15 C14 N2 C22 -169.29(15)
C15 C31 O6 C32 175.0(2)
C16 C13 N1 C9 88.46(18)
C16 C13 N1 C15 -142.02(15)
C16 C13 N2 C14 157.44(14)
C16 C13 N2 C22 -67.75(19)
C16 C21 C20 C19 0.0
C21 C16 C17 C18 0.0
C21 C20 C19 C18 0.0
C20 C19 C18 C17 0.0
C19 C18 C17 C16 0.0
C17 C16 C21 C20 0.0
C22 C23 O4 C24 -180.0(2)
C23 C22 N2 C13 -66.8(2)
C23 C22 N2 C14 64.0(2)
C25 C14 C15 C31 20.3(2)
C25 C14 C15 N1 140.93(15)
C25 C14 N2 C13 -158.51(14)
C25 C14 N2 C22 66.8(2)
C25 C26 C27 C28 0.0
C26 C25 C30 C29 0.0
C26 C27 C28 C29 0.0
C27 C28 C29 C30 0.0
C28 C29 C30 C25 0.0
C30 C25 C26 C27 0.0
C31 C15 N1 C9 -105.85(18)
C31 C15 N1 C13 125.50(17)
F1 C3 C4 C5 -179.7(2)
N1 C13 C16 C21 63.73(18)
N1 C13 C16 C17 -119.58(15)
N1 C13 N2 C14 37.27(18)
N1 C13 N2 C22 172.07(15)
N1 C15 C31 O5 -26.3(3)
N1 C15 C31 O6 153.11(17)
N2 C13 C16 C21 -49.90(18)
N2 C13 C16 C17 126.80(14)
N2 C13 N1 C9 -153.50(15)
N2 C13 N1 C15 -23.98(19)
N2 C14 C15 C31 -102.26(17)
N2 C14 C15 N1 18.38(18)
N2 C14 C25 C26 -152.04(13)
N2 C14 C25 C30 30.85(19)
N2 C22 C23 O3 4.8(3)
N2 C22 C23 O4 -175.20(18)
O1 C10 O2 C11 4.0(3)
O3 C23 O4 C24 0.0(4)
O5 C31 O6 C32 -5.5(4)
